data_7111349
loop_
_publ_author_name
'Wilson, James N.'
'Smith, Mark D.'
'Enkelmann, Volker'
'Bunz, Uwe H. F.'

_publ_section_title
;
 Cruciform ?-systems: effect of aggregation on emissionElectronic
 supplementary information (ESI) available: X-ray data of 1?4 and electron
 diffraction (experimental and simulated) of 3. See
 http://www.rsc.org/suppdata/cc/b4/b406495j/
;
_journal_issue 15
_journal_name_full 'Chemical Communications'
_journal_page_first 1700
_journal_page_last 1701
_journal_paper_doi 10.1039/b406495j
_journal_year 2004
_chemical_formula_sum 'C54 H60 N2'
_chemical_formula_weight 737.04
_chemical_name_systematic
;
?
;
_space_group_IT_number 14
_symmetry_cell_setting monoclinic
_symmetry_space_group_name_Hall '-P 2ybc'
_symmetry_space_group_name_H-M 'P 1 21/c 1'
_atom_sites_solution_hydrogens geom
_atom_sites_solution_primary direct
_atom_sites_solution_secondary difmap
_audit_creation_method SHELXL-97
_cell_angle_alpha 90.00
_cell_angle_beta 115.6340(10)
_cell_angle_gamma 90.00
_cell_formula_units_Z 4
_cell_length_a 14.7777(7)
_cell_length_b 19.5961(9)
_cell_length_c 16.7434(8)
_cell_measurement_reflns_used 5751
_cell_measurement_temperature 200.0(2)
_cell_measurement_theta_max 23.218
_cell_measurement_theta_min 2.460
_cell_volume 4371.4(4)
_computing_cell_refinement 'SAINT+ NT V6.02a (Bruker, 1998)'
_computing_data_collection 'SMART NT V5.625 (Bruker, 2000)'
_computing_data_reduction 'SAINT+ NT V6.02a'
_computing_molecular_graphics 'SHELXTL V5.1 (Sheldrick, 1997)'
_computing_publication_material 'SHELXTL V5.1'
_computing_structure_refinement 'SHELXL-97 (Sheldrick, 1997)'
_computing_structure_solution 'SHELXS-97 (Sheldrick, 1990)'
_diffrn_ambient_temperature 200.0(2)
_diffrn_measured_fraction_theta_full 0.999
_diffrn_measured_fraction_theta_max 0.999
_diffrn_measurement_device_type 'Bruker SMART APEX CCD diffractometer'
_diffrn_measurement_method 'omega scans'
_diffrn_radiation_monochromator graphite
_diffrn_radiation_source 'fine-focus sealed tube'
_diffrn_radiation_type MoK\a
_diffrn_radiation_wavelength 0.71073
_diffrn_reflns_av_R_equivalents 0.0406
_diffrn_reflns_av_sigmaI/netI 0.0371
_diffrn_reflns_limit_h_max 16
_diffrn_reflns_limit_h_min -14
_diffrn_reflns_limit_k_max 21
_diffrn_reflns_limit_k_min -21
_diffrn_reflns_limit_l_max 18
_diffrn_reflns_limit_l_min -18
_diffrn_reflns_number 26282
_diffrn_reflns_theta_full 23.28
_diffrn_reflns_theta_max 23.28
_diffrn_reflns_theta_min 1.70
_diffrn_standards_decay_% <1
_exptl_absorpt_coefficient_mu 0.064
_exptl_absorpt_correction_type none
_exptl_crystal_colour orange
_exptl_crystal_density_diffrn 1.120
_exptl_crystal_density_method 'not measured'
_exptl_crystal_description bar
_exptl_crystal_F_000 1592
_exptl_crystal_size_max 0.58
_exptl_crystal_size_mid 0.40
_exptl_crystal_size_min 0.36
_refine_diff_density_max 0.235
_refine_diff_density_min -0.160
_refine_diff_density_rms 0.031
_refine_ls_extinction_coef 0.0037(5)
_refine_ls_extinction_expression Fc^*^=kFc[1+0.001xFc^2^\l^3^/sin(2\q)]^-1/4^
_refine_ls_extinction_method SHELXL
_refine_ls_goodness_of_fit_ref 0.977
_refine_ls_hydrogen_treatment mixed
_refine_ls_matrix_type full
_refine_ls_number_parameters 590
_refine_ls_number_reflns 6288
_refine_ls_number_restraints 38
_refine_ls_restrained_S_all 1.073
_refine_ls_R_factor_all 0.0840
_refine_ls_R_factor_gt 0.0541
_refine_ls_shift/su_max 0.000
_refine_ls_shift/su_mean 0.000
_refine_ls_structure_factor_coef Fsqd
_refine_ls_weighting_details 'calc w=1/[\s^2^(Fo^2^)+(0.0817P)^2^+0.0000P] where P=(Fo^2^+2Fc^2^)/3'
_refine_ls_weighting_scheme calc
_refine_ls_wR_factor_gt 0.1400
_refine_ls_wR_factor_ref 0.1519
_reflns_number_gt 3581
_reflns_number_total 6288
_reflns_threshold_expression >2sigma(I)
_cod_data_source_file b406495jsup1.cif
_cod_data_source_block j111a1s
_cod_original_sg_symbol_H-M P2(1)/c
_cod_database_code 7111349

loop_
_symmetry_equiv_pos_as_xyz
'x, y, z'
'-x, y+1/2, -z+1/2'
'-x, -y, -z'
'x, -y-1/2, z-1/2'

loop_
_atom_site_label
_atom_site_type_symbol
_atom_site_fract_x
_atom_site_fract_y
_atom_site_fract_z
_atom_site_U_iso_or_equiv
_atom_site_adp_type
_atom_site_occupancy
_atom_site_symmetry_multiplicity
_atom_site_calc_flag
_atom_site_refinement_flags
_atom_site_disorder_assembly
_atom_site_disorder_group
C1 C 0.0950(2) 0.54557(12) 0.61610(14) 0.0673(7) Uani 1 1 d . . .
C2 C 0.1797(2) 0.57668(12) 0.61396(14) 0.0687(7) Uani 1 1 d . . .
C3 C 0.2511(2) 0.53762(12) 0.60109(15) 0.0721(7) Uani 1 1 d . . .
H3 H 0.3074 0.5599 0.5996 0.086 Uiso 1 1 calc R . .
C4 C 0.2429(2) 0.46715(12) 0.59038(15) 0.0708(7) Uani 1 1 d . . .
C5 C 0.1579(2) 0.43578(12) 0.59191(14) 0.0691(7) Uani 1 1 d . . .
C6 C 0.0866(2) 0.47478(12) 0.60331(15) 0.0720(7) Uani 1 1 d . . .
H6 H 0.0291 0.4526 0.6025 0.086 Uiso 1 1 calc R . .
C7 C 0.0188(2) 0.58450(12) 0.62954(15) 0.0721(7) Uani 1 1 d . . .
H7 H 0.0235 0.6328 0.6287 0.086 Uiso 1 1 calc R . .
C8 C -0.0565(2) 0.55889(12) 0.64278(16) 0.0742(7) Uani 1 1 d . . .
H8 H -0.0573 0.5105 0.6462 0.089 Uiso 1 1 calc R . .
C9 C -0.1379(2) 0.59315(12) 0.65296(15) 0.0696(7) Uani 1 1 d . A .
C10 C -0.2103(2) 0.55561(13) 0.66560(17) 0.0786(7) Uani 1 1 d . . .
H10 H -0.2040 0.5073 0.6686 0.094 Uiso 1 1 calc R . .
C11 C -0.2908(2) 0.58451(12) 0.67400(16) 0.0787(7) Uani 1 1 d . A .
H11 H -0.3379 0.5561 0.6826 0.094 Uiso 1 1 calc R . .
C12 C -0.3037(2) 0.65505(14) 0.66996(17) 0.0835(8) Uani 1 1 d . . .
C13 C -0.2311(3) 0.69309(13) 0.65775(19) 0.0960(9) Uani 1 1 d . A .
H13 H -0.2371 0.7414 0.6549 0.115 Uiso 1 1 calc R . .
C14 C -0.1512(2) 0.66376(13) 0.64964(17) 0.0850(8) Uani 1 1 d . . .
H14 H -0.1037 0.6922 0.6416 0.102 Uiso 1 1 calc R A .
C15 C -0.4621(2) 0.64528(16) 0.6872(2) 0.1034(10) Uani 1 1 d . . .
H15A H -0.4758 0.6036 0.6504 0.124 Uiso 1 1 d R A .
H15B H -0.5250 0.6720 0.6664 0.124 Uiso 1 1 d R . .
C16 C -0.4285(3) 0.62448(18) 0.7850(2) 0.1218(12) Uani 1 1 d . A .
H16A H -0.3632 0.6007 0.8054 0.146 Uiso 1 1 calc R . .
H16B H -0.4169 0.6668 0.8205 0.146 Uiso 1 1 calc R . .
C17 C -0.4950(3) 0.5816(2) 0.8051(3) 0.1422(13) Uani 1 1 d . . .
H17A H -0.5047 0.5381 0.7724 0.171 Uiso 1 1 calc R A .
H17B H -0.5612 0.6043 0.7840 0.171 Uiso 1 1 calc R . .
C18 C -0.4572(3) 0.5664(2) 0.9019(2) 0.1513(15) Uani 1 1 d . A .
H18A H -0.3966 0.5382 0.9216 0.227 Uiso 1 1 calc R . .
H18B H -0.5090 0.5417 0.9122 0.227 Uiso 1 1 calc R . .
H18C H -0.4414 0.6092 0.9354 0.227 Uiso 1 1 calc R . .
N1A N -0.3847(2) 0.68471(12) 0.67666(19) 0.1128(13) Uani 0.607(7) 1 d PD A 1
C19A C -0.3664(7) 0.7624(3) 0.7142(6) 0.103(2) Uani 0.607(7) 1 d PD A 1
H19A H -0.3910 0.7685 0.7602 0.124 Uiso 0.607(7) 1 calc PR A 1
H19B H -0.2943 0.7745 0.7396 0.124 Uiso 0.607(7) 1 calc PR A 1
C20A C -0.4252(5) 0.8044(4) 0.6351(5) 0.130(2) Uani 0.607(7) 1 d PD A 1
H20A H -0.4957 0.7884 0.6073 0.156 Uiso 0.607(7) 1 calc PR A 1
H20B H -0.3973 0.7993 0.5913 0.156 Uiso 0.607(7) 1 calc PR A 1
C21A C -0.4217(13) 0.8825(6) 0.6623(12) 0.179(6) Uani 0.607(7) 1 d PD A 1
H21A H -0.4794 0.9079 0.6177 0.214 Uiso 0.607(7) 1 calc PR A 1
H21B H -0.4230 0.8870 0.7207 0.214 Uiso 0.607(7) 1 calc PR A 1
C22A C -0.3301(13) 0.9072(9) 0.6658(14) 0.228(9) Uani 0.607(7) 1 d PD A 1
H22A H -0.2758 0.8986 0.7248 0.342 Uiso 0.607(7) 1 calc PR A 1
H22B H -0.3356 0.9564 0.6540 0.342 Uiso 0.607(7) 1 calc PR A 1
H22C H -0.3153 0.8838 0.6211 0.342 Uiso 0.607(7) 1 calc PR A 1
N1B N -0.3847(2) 0.68471(12) 0.67666(19) 0.1128(13) Uani 0.39 1 d PD A 2
C19B C -0.4257(5) 0.7505(4) 0.6354(5) 0.065(2) Uani 0.393(7) 1 d PD A 2
H19C H -0.5000 0.7497 0.6061 0.079 Uiso 0.393(7) 1 calc PR A 2
H19D H -0.4005 0.7634 0.5915 0.079 Uiso 0.393(7) 1 calc PR A 2
C20B C -0.3866(9) 0.7990(4) 0.7146(6) 0.087(3) Uani 0.393(7) 1 d PD A 2
H20C H -0.3131 0.7935 0.7487 0.104 Uiso 0.393(7) 1 calc PR A 2
H20D H -0.4187 0.7885 0.7542 0.104 Uiso 0.393(7) 1 calc PR A 2
C21B C -0.4114(12) 0.8733(4) 0.6800(11) 0.085(4) Uani 0.393(7) 1 d PD A 2
H21C H -0.4731 0.8739 0.6236 0.102 Uiso 0.393(7) 1 calc PR A 2
H21D H -0.4234 0.9015 0.7236 0.102 Uiso 0.393(7) 1 calc PR A 2
C22B C -0.3294(7) 0.9011(7) 0.6665(10) 0.077(4) Uani 0.393(7) 1 d PD A 2
H22D H -0.2662 0.8816 0.7099 0.116 Uiso 0.393(7) 1 calc PR A 2
H22E H -0.3279 0.9508 0.6737 0.116 Uiso 0.393(7) 1 calc PR A 2
H22F H -0.3380 0.8900 0.6065 0.116 Uiso 0.393(7) 1 calc PR A 2
C23 C 0.19491(19) 0.64966(13) 0.62622(15) 0.0692(7) Uani 1 1 d . . .
C24 C 0.20734(19) 0.70921(13) 0.63479(15) 0.0723(7) Uani 1 1 d . . .
C25 C 0.2222(2) 0.78223(12) 0.64407(15) 0.0666(7) Uani 1 1 d . . .
C26 C 0.1412(2) 0.82567(13) 0.61153(17) 0.0803(8) Uani 1 1 d . . .
H26 H 0.0753 0.8076 0.5822 0.096 Uiso 1 1 calc R . .
C27 C 0.1549(2) 0.89492(14) 0.62106(19) 0.0921(8) Uani 1 1 d . . .
H27 H 0.0984 0.9245 0.5983 0.111 Uiso 1 1 calc R . .
C28 C 0.2496(3) 0.92176(14) 0.66333(18) 0.0871(8) Uani 1 1 d . . .
H28 H 0.2588 0.9698 0.6701 0.105 Uiso 1 1 calc R . .
C29 C 0.3308(2) 0.87926(15) 0.69567(17) 0.0893(8) Uani 1 1 d . . .
H29 H 0.3965 0.8977 0.7250 0.107 Uiso 1 1 calc R . .
C30 C 0.3176(2) 0.80961(13) 0.68591(17) 0.0800(8) Uani 1 1 d . . .
H30 H 0.3744 0.7803 0.7080 0.096 Uiso 1 1 calc R . .
C31 C 0.3186(2) 0.42394(14) 0.58082(16) 0.0833(8) Uani 1 1 d . . .
H31 H 0.3042 0.3764 0.5750 0.100 Uiso 1 1 calc R . .
C32 C 0.4019(2) 0.44148(13) 0.57924(16) 0.0807(8) Uani 1 1 d . . .
H32 H 0.4152 0.4890 0.5808 0.097 Uiso 1 1 calc R . .
C33 C 0.4792(2) 0.39522(13) 0.57518(15) 0.0757(7) Uani 1 1 d . . .
C34 C 0.5621(2) 0.41999(13) 0.56845(16) 0.0783(7) Uani 1 1 d . . .
H34 H 0.5687 0.4679 0.5638 0.094 Uiso 1 1 calc R . .
C35 C 0.6366(2) 0.37777(13) 0.56817(15) 0.0750(7) Uani 1 1 d . . .
H35 H 0.6920 0.3973 0.5619 0.090 Uiso 1 1 calc R . .
C36 C 0.6329(2) 0.30679(13) 0.57680(16) 0.0754(7) Uani 1 1 d . B .
C37 C 0.5472(3) 0.28127(14) 0.58262(19) 0.0927(9) Uani 1 1 d . . .
H37 H 0.5403 0.2335 0.5875 0.111 Uiso 1 1 calc R . .
C38 C 0.4726(2) 0.32469(15) 0.58136(18) 0.0871(8) Uani 1 1 d . . .
H38 H 0.4152 0.3058 0.5848 0.104 Uiso 1 1 calc R . .
C39A C 0.7948(2) 0.29185(14) 0.57322(18) 0.0848(12) Uani 0.601(7) 1 d PD B 3
H39A H 0.7779 0.3321 0.5336 0.102 Uiso 0.601(7) 1 calc PR B 3
H39B H 0.8276 0.2570 0.5518 0.102 Uiso 0.601(7) 1 calc PR B 3
C40A C 0.8637(5) 0.3124(3) 0.6726(4) 0.0756(17) Uani 0.601(7) 1 d PD B 3
H40A H 0.8249 0.3399 0.6965 0.091 Uiso 0.601(7) 1 calc PR B 3
H40B H 0.8882 0.2709 0.7095 0.091 Uiso 0.601(7) 1 calc PR B 3
C41A C 0.9511(5) 0.3531(3) 0.6748(5) 0.098(2) Uani 0.601(7) 1 d PD B 3
H41A H 0.9835 0.3265 0.6441 0.118 Uiso 0.601(7) 1 calc PR B 3
H41B H 0.9245 0.3954 0.6403 0.118 Uiso 0.601(7) 1 calc PR B 3
C42A C 1.0299(15) 0.3725(10) 0.7639(9) 0.119(4) Uani 0.601(7) 1 d PD B 3
H42A H 1.0012 0.4038 0.7925 0.179 Uiso 0.601(7) 1 calc PR B 3
H42B H 1.0855 0.3951 0.7574 0.179 Uiso 0.601(7) 1 calc PR B 3
H42C H 1.0547 0.3315 0.8004 0.179 Uiso 0.601(7) 1 calc PR B 3
C39B C 0.7948(2) 0.29185(14) 0.57322(18) 0.0848(12) Uani 0.40 1 d PD B 4
H39C H 0.7666 0.3160 0.5156 0.102 Uiso 0.399(7) 1 calc PR B 4
H39D H 0.8277 0.2507 0.5636 0.102 Uiso 0.399(7) 1 calc PR B 4
C40B C 0.8816(8) 0.3359(6) 0.6300(8) 0.113(4) Uani 0.399(7) 1 d PD B 4
H40C H 0.9202 0.3479 0.5962 0.135 Uiso 0.399(7) 1 calc PR B 4
H40D H 0.8555 0.3787 0.6434 0.135 Uiso 0.399(7) 1 calc PR B 4
C41B C 0.9474(11) 0.3045(5) 0.7110(6) 0.113(4) Uani 0.399(7) 1 d PD B 4
H41C H 0.9801 0.2649 0.6976 0.136 Uiso 0.399(7) 1 calc PR B 4
H41D H 0.9073 0.2871 0.7411 0.136 Uiso 0.399(7) 1 calc PR B 4
C42B C 1.028(2) 0.3518(16) 0.7738(18) 0.133(9) Uani 0.399(7) 1 d PD B 4
H42D H 1.0733 0.3648 0.7476 0.199 Uiso 0.399(7) 1 calc PR B 4
H42E H 1.0661 0.3283 0.8302 0.199 Uiso 0.399(7) 1 calc PR B 4
H42F H 0.9965 0.3927 0.7842 0.199 Uiso 0.399(7) 1 calc PR B 4
C43A C 0.7242(7) 0.1953(3) 0.6227(5) 0.095(2) Uani 0.649(6) 1 d PD B 5
H43A H 0.7945 0.1908 0.6680 0.114 Uiso 0.649(6) 1 calc PR B 5
H43B H 0.6794 0.1900 0.6523 0.114 Uiso 0.649(6) 1 calc PR B 5
C44A C 0.7030(8) 0.1449(3) 0.5581(5) 0.144(3) Uani 0.649(6) 1 d PD B 5
H44A H 0.7402 0.1542 0.5222 0.173 Uiso 0.649(6) 1 calc PR B 5
H44B H 0.6304 0.1446 0.5181 0.173 Uiso 0.649(6) 1 calc PR B 5
C45A C 0.7354(4) 0.07395(16) 0.6054(3) 0.1564(19) Uani 0.649(6) 1 d PD B 5
H45A H 0.7387 0.0779 0.6655 0.188 Uiso 0.649(6) 1 calc PR B 5
H45B H 0.6826 0.0402 0.5723 0.188 Uiso 0.649(6) 1 calc PR B 5
C46A C 0.8302(3) 0.0479(2) 0.6135(3) 0.1546(19) Uani 0.649(6) 1 d PD B 5
H46A H 0.8351 0.0546 0.5575 0.232 Uiso 0.649(6) 1 calc PR B 5
H46B H 0.8349 -0.0009 0.6274 0.232 Uiso 0.649(6) 1 calc PR B 5
H46C H 0.8851 0.0722 0.6610 0.232 Uiso 0.649(6) 1 calc PR B 5
C43B C 0.6900(8) 0.1919(5) 0.5621(10) 0.107(4) Uani 0.351(6) 1 d PD B 6
H43C H 0.6208 0.1819 0.5535 0.128 Uiso 0.351(6) 1 calc PR B 6
H43D H 0.6942 0.1805 0.5062 0.128 Uiso 0.351(6) 1 calc PR B 6
C44B C 0.7546(11) 0.1506(6) 0.6276(12) 0.244(12) Uani 0.351(6) 1 d PD B 6
H44C H 0.7481 0.1600 0.6830 0.293 Uiso 0.351(6) 1 calc PR B 6
H44D H 0.8243 0.1617 0.6382 0.293 Uiso 0.351(6) 1 calc PR B 6
C45B C 0.7354(4) 0.07395(16) 0.6054(3) 0.1564(19) Uani 0.35 1 d PD B 6
H45C H 0.7149 0.0508 0.6475 0.188 Uiso 0.351(6) 1 calc PR B 6
H45D H 0.6823 0.0674 0.5445 0.188 Uiso 0.351(6) 1 calc PR B 6
C46B C 0.8302(3) 0.0479(2) 0.6135(3) 0.1546(19) Uani 0.35 1 d PD B 6
H46D H 0.8331 0.0517 0.5563 0.232 Uiso 0.351(6) 1 calc PR B 6
H46E H 0.8369 -0.0001 0.6315 0.232 Uiso 0.351(6) 1 calc PR B 6
H46F H 0.8850 0.0743 0.6581 0.232 Uiso 0.351(6) 1 calc PR B 6
C47 C 0.14506(19) 0.36246(13) 0.58227(16) 0.0716(7) Uani 1 1 d . . .
C48 C 0.13836(18) 0.30268(14) 0.57636(16) 0.0707(7) Uani 1 1 d . . .
C49 C 0.13383(18) 0.22962(12) 0.56727(16) 0.0693(7) Uani 1 1 d . . .
C50 C 0.1771(2) 0.19794(13) 0.51896(18) 0.0857(8) Uani 1 1 d . . .
H50 H 0.2099 0.2248 0.4921 0.103 Uiso 1 1 calc R . .
C51 C 0.1738(3) 0.12825(15) 0.5088(2) 0.1063(10) Uani 1 1 d . . .
H51 H 0.2039 0.1075 0.4749 0.128 Uiso 1 1 calc R . .
C52 C 0.1281(3) 0.08923(16) 0.5466(3) 0.1109(11) Uani 1 1 d . . .
H52 H 0.1250 0.0412 0.5384 0.133 Uiso 1 1 calc R . .
C53 C 0.0860(3) 0.11840(18) 0.5970(2) 0.1135(11) Uani 1 1 d . . .
H53 H 0.0549 0.0907 0.6245 0.136 Uiso 1 1 calc R . .
C54 C 0.0892(2) 0.18924(15) 0.60745(19) 0.0974(9) Uani 1 1 d . . .
H54 H 0.0604 0.2097 0.6425 0.117 Uiso 1 1 calc R . .
N2 N 0.7084(2) 0.26510(11) 0.57855(17) 0.0987(8) Uani 1 1 d D . .

loop_
_atom_site_aniso_label
_atom_site_aniso_U_11
_atom_site_aniso_U_22
_atom_site_aniso_U_33
_atom_site_aniso_U_23
_atom_site_aniso_U_13
_atom_site_aniso_U_12
C1 0.0774(18) 0.0634(15) 0.0585(15) 0.0018(11) 0.0270(13) 0.0011(14)
C2 0.0810(19) 0.0655(15) 0.0572(15) 0.0007(11) 0.0276(13) -0.0002(15)
C3 0.0752(18) 0.0730(16) 0.0663(16) -0.0037(12) 0.0290(14) -0.0078(14)
C4 0.0778(19) 0.0695(16) 0.0625(16) -0.0047(12) 0.0280(14) 0.0047(15)
C5 0.0733(19) 0.0647(16) 0.0634(16) -0.0017(11) 0.0241(14) -0.0017(15)
C6 0.0755(18) 0.0662(15) 0.0714(16) 0.0012(12) 0.0291(14) 0.0002(14)
C7 0.088(2) 0.0596(14) 0.0666(16) 0.0022(11) 0.0318(15) 0.0055(15)
C8 0.087(2) 0.0607(14) 0.0753(17) 0.0043(12) 0.0354(15) 0.0061(15)
C9 0.0824(19) 0.0593(15) 0.0659(15) 0.0041(11) 0.0309(14) 0.0097(15)
C10 0.092(2) 0.0593(14) 0.0886(19) -0.0011(12) 0.0425(16) 0.0026(16)
C11 0.087(2) 0.0687(17) 0.0845(18) -0.0009(13) 0.0403(15) 0.0052(15)
C12 0.095(2) 0.0765(18) 0.0863(19) 0.0122(14) 0.0464(17) 0.0151(18)
C13 0.127(3) 0.0621(16) 0.122(2) 0.0188(15) 0.076(2) 0.0244(18)
C14 0.100(2) 0.0675(17) 0.101(2) 0.0140(14) 0.0558(18) 0.0076(16)
C15 0.089(2) 0.107(2) 0.113(3) -0.0045(18) 0.043(2) 0.0093(19)
C16 0.133(3) 0.133(3) 0.121(3) -0.023(2) 0.075(3) -0.032(2)
C17 0.133(3) 0.146(3) 0.149(4) 0.000(3) 0.063(3) -0.010(3)
C18 0.152(4) 0.195(4) 0.108(3) 0.026(3) 0.057(3) 0.014(3)
N1A 0.134(3) 0.0783(18) 0.163(3) 0.0263(16) 0.099(2) 0.0351(17)
C19A 0.110(5) 0.098(6) 0.099(5) 0.015(4) 0.042(4) 0.033(4)
C20A 0.154(6) 0.088(5) 0.123(6) -0.002(4) 0.036(5) 0.023(4)
C21A 0.184(14) 0.183(14) 0.149(9) 0.016(8) 0.053(9) -0.038(10)
C22A 0.32(2) 0.143(13) 0.204(18) 0.017(11) 0.102(15) -0.043(12)
N1B 0.134(3) 0.0783(18) 0.163(3) 0.0263(16) 0.099(2) 0.0351(17)
C19B 0.066(5) 0.072(6) 0.054(5) -0.003(3) 0.022(4) 0.011(4)
C20B 0.094(7) 0.100(9) 0.047(5) 0.011(5) 0.011(4) 0.020(6)
C21B 0.110(10) 0.042(5) 0.126(10) -0.019(5) 0.071(8) 0.009(6)
C22B 0.057(6) 0.071(7) 0.113(10) 0.027(7) 0.046(6) 0.012(6)
C23 0.0807(19) 0.0673(17) 0.0614(15) -0.0013(12) 0.0324(13) -0.0031(14)
C24 0.084(2) 0.0763(18) 0.0623(16) -0.0031(12) 0.0370(14) -0.0031(15)
C25 0.084(2) 0.0639(15) 0.0569(14) -0.0030(11) 0.0347(14) -0.0054(15)
C26 0.079(2) 0.0724(17) 0.0825(18) 0.0071(13) 0.0283(15) -0.0099(16)
C27 0.095(2) 0.0734(19) 0.100(2) 0.0118(15) 0.0343(18) 0.0049(17)
C28 0.108(3) 0.0652(16) 0.0836(19) -0.0041(14) 0.0369(18) -0.0059(19)
C29 0.089(2) 0.087(2) 0.0831(19) -0.0161(15) 0.0287(17) -0.0203(18)
C30 0.078(2) 0.0772(18) 0.0802(18) -0.0103(14) 0.0301(15) -0.0010(15)
C31 0.084(2) 0.0844(18) 0.0814(19) -0.0103(14) 0.0356(16) -0.0174(17)
C32 0.097(2) 0.0681(16) 0.0728(18) -0.0012(12) 0.0324(16) -0.0054(17)
C33 0.084(2) 0.0670(16) 0.0688(16) -0.0039(12) 0.0265(15) -0.0032(16)
C34 0.086(2) 0.0716(16) 0.0812(18) 0.0009(13) 0.0400(16) -0.0029(17)
C35 0.084(2) 0.0713(17) 0.0748(17) -0.0004(12) 0.0388(15) -0.0028(15)
C36 0.087(2) 0.0696(17) 0.0777(17) -0.0061(13) 0.0429(15) 0.0014(16)
C37 0.102(2) 0.0744(18) 0.114(2) -0.0128(15) 0.058(2) -0.0135(18)
C38 0.076(2) 0.094(2) 0.095(2) -0.0114(15) 0.0404(16) -0.0186(17)
C39A 0.098(3) 0.0790(19) 0.089(2) 0.0007(15) 0.052(2) 0.0048(18)
C40A 0.078(4) 0.073(3) 0.087(4) 0.014(3) 0.046(4) 0.000(3)
C41A 0.093(6) 0.084(4) 0.121(6) 0.007(4) 0.049(5) -0.009(4)
C42A 0.103(8) 0.140(13) 0.100(6) 0.003(6) 0.031(5) -0.044(6)
C39B 0.098(3) 0.0790(19) 0.089(2) 0.0007(15) 0.052(2) 0.0048(18)
C40B 0.107(10) 0.106(8) 0.128(10) 0.011(8) 0.053(8) -0.001(8)
C41B 0.126(11) 0.095(7) 0.122(8) -0.001(6) 0.056(8) 0.011(7)
C42B 0.092(11) 0.119(14) 0.191(19) 0.007(10) 0.065(11) -0.047(10)
C43A 0.130(6) 0.079(4) 0.098(4) -0.009(4) 0.068(5) 0.008(4)
C44A 0.232(10) 0.090(4) 0.103(5) -0.004(4) 0.066(6) 0.019(5)
C45A 0.188(5) 0.067(2) 0.214(5) 0.014(2) 0.087(4) -0.009(2)
C46A 0.165(4) 0.171(4) 0.125(3) -0.009(3) 0.060(3) 0.026(3)
C43B 0.090(7) 0.073(8) 0.120(10) -0.004(8) 0.011(8) 0.026(6)
C44B 0.218(16) 0.078(8) 0.193(15) 0.025(9) -0.140(12) 0.002(8)
C45B 0.188(5) 0.067(2) 0.214(5) 0.014(2) 0.087(4) -0.009(2)
C46B 0.165(4) 0.171(4) 0.125(3) -0.009(3) 0.060(3) 0.026(3)
C47 0.0718(19) 0.0709(18) 0.0709(16) 0.0014(12) 0.0297(14) 0.0039(14)
C48 0.0633(17) 0.0715(18) 0.0737(17) 0.0010(13) 0.0261(13) 0.0009(14)
C49 0.0651(17) 0.0666(16) 0.0705(16) 0.0065(12) 0.0240(14) -0.0007(13)
C50 0.092(2) 0.0689(17) 0.095(2) 0.0060(14) 0.0399(17) 0.0072(15)
C51 0.123(3) 0.076(2) 0.111(2) 0.0048(17) 0.043(2) 0.0172(19)
C52 0.122(3) 0.073(2) 0.106(3) 0.0124(19) 0.019(2) 0.002(2)
C53 0.111(3) 0.096(3) 0.113(3) 0.034(2) 0.030(2) -0.025(2)
C54 0.102(2) 0.094(2) 0.093(2) 0.0111(16) 0.0396(18) -0.0094(18)
N2 0.117(2) 0.0649(14) 0.146(2) 0.0061(13) 0.0866(18) 0.0076(15)

loop_
_atom_type_symbol
_atom_type_description
_atom_type_scat_dispersion_real
_atom_type_scat_dispersion_imag
_atom_type_scat_source
C C 0.0033 0.0016 'International Tables Vol C Tables 4.2.6.8 and 6.1.1.4'
H H 0.0000 0.0000 'International Tables Vol C Tables 4.2.6.8 and 6.1.1.4'
N N 0.0061 0.0033 'International Tables Vol C Tables 4.2.6.8 and 6.1.1.4'

loop_
_geom_angle_atom_site_label_1
_geom_angle_atom_site_label_2
_geom_angle_atom_site_label_3
_geom_angle
C6 C1 C2 116.5(2)
C6 C1 C7 121.2(3)
C2 C1 C7 122.2(2)
C3 C2 C1 120.5(2)
C3 C2 C23 118.9(2)
C1 C2 C23 120.6(2)
C4 C3 C2 122.4(3)
C3 C4 C5 117.4(2)
C3 C4 C31 124.0(3)
C5 C4 C31 118.6(2)
C6 C5 C4 120.1(2)
C6 C5 C47 119.6(2)
C4 C5 C47 120.3(2)
C5 C6 C1 123.2(3)
C8 C7 C1 126.1(2)
C7 C8 C9 130.1(2)
C10 C9 C14 115.3(3)
C10 C9 C8 120.4(2)
C14 C9 C8 124.3(3)
C11 C10 C9 123.6(2)
C10 C11 C12 120.6(3)
N1A C12 C13 122.5(3)
N1A C12 C11 121.3(3)
C13 C12 C11 116.2(3)
C14 C13 C12 122.8(3)
C13 C14 C9 121.6(3)
N1A C15 C16 111.1(3)
C17 C16 C15 117.6(3)
C16 C17 C18 113.4(3)
C12 N1A C15 122.9(2)
C12 N1A C19A 114.9(4)
C15 N1A C19A 117.3(4)
C20A C19A N1A 103.9(7)
C19A C20A C21A 110.2(10)
C22A C21A C20A 104.6(12)
C19B C20B C21B 108.7(8)
C22B C21B C20B 109.6(10)
C24 C23 C2 178.8(2)
C23 C24 C25 179.3(2)
C26 C25 C30 118.8(2)
C26 C25 C24 120.3(2)
C30 C25 C24 120.9(2)
C27 C26 C25 120.5(3)
C26 C27 C28 120.4(3)
C29 C28 C27 119.8(3)
C28 C29 C30 120.2(3)
C29 C30 C25 120.3(3)
C32 C31 C4 128.9(3)
C31 C32 C33 126.8(3)
C34 C33 C38 116.9(3)
C34 C33 C32 121.5(2)
C38 C33 C32 121.6(3)
C33 C34 C35 122.2(2)
C34 C35 C36 121.9(3)
N2 C36 C35 121.7(3)
N2 C36 C37 122.4(3)
C35 C36 C37 115.9(3)
C38 C37 C36 121.1(3)
C37 C38 C33 122.0(3)
N2 C39A C40A 102.4(3)
C41A C40A C39A 108.5(6)
C42A C41A C40A 116.8(10)
C40B C41B C42B 114.0(16)
C44A C43A N2 108.9(6)
C43A C44A C45A 108.6(6)
C46A C45A C44A 115.7(5)
C44B C43B N2 114.9(12)
C48 C47 C5 177.6(3)
C47 C48 C49 177.1(3)
C50 C49 C54 118.0(3)
C50 C49 C48 119.9(2)
C54 C49 C48 122.0(3)
C51 C50 C49 121.3(3)
C52 C51 C50 120.3(3)
C51 C52 C53 120.4(3)
C52 C53 C54 119.5(3)
C49 C54 C53 120.5(3)
C36 N2 C39A 121.6(2)
C36 N2 C43B 119.8(6)
C39A N2 C43B 116.7(6)
C36 N2 C43A 119.8(3)
C39A N2 C43A 114.1(4)
C43B N2 C43A 35.8(4)

loop_
_geom_bond_atom_site_label_1
_geom_bond_atom_site_label_2
_geom_bond_distance
C1 C6 1.401(3)
C1 C2 1.407(3)
C1 C7 1.457(3)
C2 C3 1.394(3)
C2 C23 1.448(3)
C3 C4 1.391(3)
C4 C5 1.409(3)
C4 C31 1.465(3)
C5 C6 1.380(3)
C5 C47 1.449(3)
C7 C8 1.323(3)
C8 C9 1.451(3)
C9 C10 1.387(3)
C9 C14 1.395(3)
C10 C11 1.379(3)
C11 C12 1.393(3)
C12 N1A 1.379(4)
C12 C13 1.392(4)
C13 C14 1.372(4)
C15 N1A 1.453(4)
C15 C16 1.546(4)
C16 C17 1.439(4)
C17 C18 1.498(4)
N1A C19A 1.625(7)
C19A C20A 1.479(10)
C20A C21A 1.592(9)
C21A C22A 1.416(15)
C19B C20B 1.527(12)
C20B C21B 1.551(10)
C21B C22B 1.433(14)
C23 C24 1.180(3)
C24 C25 1.446(3)
C25 C26 1.375(3)
C25 C30 1.382(3)
C26 C27 1.371(3)
C27 C28 1.371(4)
C28 C29 1.365(4)
C29 C30 1.378(3)
C31 C32 1.290(3)
C32 C33 1.482(4)
C33 C34 1.368(3)
C33 C38 1.392(3)
C34 C35 1.378(3)
C35 C36 1.402(3)
C36 N2 1.372(3)
C36 C37 1.403(4)
C37 C38 1.386(4)
C39A N2 1.419(3)
C39A C40A 1.582(6)
C40A C41A 1.504(9)
C41A C42A 1.491(12)
C40B C41B 1.422(14)
C41B C42B 1.515(17)
C43A C44A 1.397(8)
C43A N2 1.525(7)
C44A C45A 1.568(8)
C45A C46A 1.441(5)
C43B C44B 1.366(15)
C43B N2 1.463(11)
C47 C48 1.176(3)
C48 C49 1.438(4)
C49 C50 1.377(3)
C49 C54 1.377(3)
C50 C51 1.374(4)
C51 C52 1.346(4)
C52 C53 1.370(4)
C53 C54 1.397(4)

loop_
_geom_torsion_atom_site_label_1
_geom_torsion_atom_site_label_2
_geom_torsion_atom_site_label_3
_geom_torsion_atom_site_label_4
_geom_torsion
C6 C1 C2 C3 -1.0(3)
C7 C1 C2 C3 179.9(2)
C6 C1 C2 C23 179.8(2)
C7 C1 C2 C23 0.7(3)
C1 C2 C3 C4 -0.4(3)
C23 C2 C3 C4 178.8(2)
C2 C3 C4 C5 0.7(3)
C2 C3 C4 C31 -177.1(2)
C3 C4 C5 C6 0.3(3)
C31 C4 C5 C6 178.2(2)
C3 C4 C5 C47 -179.2(2)
C31 C4 C5 C47 -1.3(3)
C4 C5 C6 C1 -1.7(3)
C47 C5 C6 C1 177.8(2)
C2 C1 C6 C5 2.1(3)
C7 C1 C6 C5 -178.8(2)
C6 C1 C7 C8 9.4(4)
C2 C1 C7 C8 -171.5(2)
C1 C7 C8 C9 -177.0(2)
C7 C8 C9 C10 179.4(2)
C7 C8 C9 C14 0.4(4)
C14 C9 C10 C11 0.4(4)
C8 C9 C10 C11 -178.7(2)
C9 C10 C11 C12 0.1(4)
C10 C11 C12 N1A 178.8(3)
C10 C11 C12 C13 -0.4(4)
N1A C12 C13 C14 -178.9(3)
C11 C12 C13 C14 0.3(4)
C12 C13 C14 C9 0.2(4)
C10 C9 C14 C13 -0.5(4)
C8 C9 C14 C13 178.5(2)
N1A C15 C16 C17 -176.4(3)
C15 C16 C17 C18 -178.0(3)
C13 C12 N1A C15 178.4(3)
C11 C12 N1A C15 -0.7(4)
C13 C12 N1A C19A -26.9(5)
C11 C12 N1A C19A 153.9(4)
C16 C15 N1A C12 81.7(4)
C16 C15 N1A C19A -72.3(4)
C12 N1A C19A C20A 106.8(6)
C15 N1A C19A C20A -97.1(6)
N1A C19A C20A C21A 175.8(8)
C19A C20A C21A C22A 82.7(16)
C19B C20B C21B C22B -91.3(14)
C3 C2 C23 C24 58(15)
C1 C2 C23 C24 -123(15)
C2 C23 C24 C25 16(33)
C23 C24 C25 C26 73(22)
C23 C24 C25 C30 -107(22)
C30 C25 C26 C27 -0.5(4)
C24 C25 C26 C27 179.2(2)
C25 C26 C27 C28 -0.1(4)
C26 C27 C28 C29 0.3(4)
C27 C28 C29 C30 0.0(4)
C28 C29 C30 C25 -0.6(4)
C26 C25 C30 C29 0.8(4)
C24 C25 C30 C29 -178.9(2)
C3 C4 C31 C32 -1.0(4)
C5 C4 C31 C32 -178.8(3)
C4 C31 C32 C33 175.7(2)
C31 C32 C33 C34 176.0(3)
C31 C32 C33 C38 -6.4(4)
C38 C33 C34 C35 -0.3(4)
C32 C33 C34 C35 177.4(2)
C33 C34 C35 C36 -1.5(4)
C34 C35 C36 N2 -178.5(2)
C34 C35 C36 C37 2.1(4)
N2 C36 C37 C38 179.5(3)
C35 C36 C37 C38 -1.1(4)
C36 C37 C38 C33 -0.6(4)
C34 C33 C38 C37 1.4(4)
C32 C33 C38 C37 -176.3(2)
N2 C39A C40A C41A -170.1(5)
C39A C40A C41A C42A -175.1(11)
N2 C43A C44A C45A 171.2(5)
C43A C44A C45A C46A -100.6(7)
C6 C5 C47 C48 -140(6)
C4 C5 C47 C48 40(6)
C5 C47 C48 C49 -58(10)
C47 C48 C49 C50 -12(6)
C47 C48 C49 C54 167(5)
C54 C49 C50 C51 1.7(4)
C48 C49 C50 C51 -179.8(2)
C49 C50 C51 C52 -0.3(5)
C50 C51 C52 C53 -1.2(5)
C51 C52 C53 C54 1.2(5)
C50 C49 C54 C53 -1.7(4)
C48 C49 C54 C53 179.8(2)
C52 C53 C54 C49 0.3(5)
C35 C36 N2 C39A 1.1(4)
C37 C36 N2 C39A -179.5(3)
C35 C36 N2 C43B -162.5(7)
C37 C36 N2 C43B 16.9(8)
C35 C36 N2 C43A 156.1(4)
C37 C36 N2 C43A -24.6(5)
C40A C39A N2 C36 83.5(4)
C40A C39A N2 C43B -112.5(7)
C40A C39A N2 C43A -72.8(4)
C44B C43B N2 C36 -124.0(16)
C44B C43B N2 C39A 72(2)
C44B C43B N2 C43A -23.2(13)
C44A C43A N2 C36 114.2(6)
C44A C43A N2 C39A -89.1(8)
C44A C43A N2 C43B 13.6(10)
